data_7205853
loop_
_publ_author_name
'Tang, Yun-Zhi'
'Zhou, Man'
'Wen, He-Rui'
'Cao, Zan'
'Wang, Xiao-Wei'
'Huang, Suai'

_publ_section_title
;
 Two novel coordination polymers constructed from
 2,2&#x2032;-bipyridine-3,3&#x2032;-dicarboxylic acid
 1,1&#x2032;-dioxide ligands
;
_journal_issue 8
_journal_name_full CrystEngComm
_journal_page_first 3040
_journal_paper_doi 10.1039/c0ce00884b
_journal_volume 13
_journal_year 2011
_chemical_formula_sum 'C12 H10 Ba N2 O8'
_chemical_formula_weight 447.56
_chemical_name_systematic
;
?
;
_space_group_IT_number 46
_symmetry_space_group_name_Hall 'I 2 -2a'
_symmetry_space_group_name_H-M 'I m a 2'
_atom_sites_solution_hydrogens geom
_atom_sites_solution_primary direct
_atom_sites_solution_secondary difmap
_audit_creation_method SHELXL-97
_cell_angle_alpha 90.00
_cell_angle_beta 90.00
_cell_angle_gamma 90.00
_cell_formula_units_Z 4
_cell_length_a 17.4216(10)
_cell_length_b 10.6092(6)
_cell_length_c 7.4959(4)
_cell_measurement_temperature 296(2)
_cell_volume 1385.46(13)
_computing_structure_refinement 'SHELXL-97 (Sheldrick, 1997)'
_computing_structure_solution 'SHELXS-97 (Sheldrick, 1990)'
_diffrn_ambient_temperature 296(2)
_diffrn_measured_fraction_theta_full 0.999
_diffrn_measured_fraction_theta_max 0.999
_diffrn_radiation_monochromator graphite
_diffrn_radiation_source 'fine-focus sealed tube'
_diffrn_radiation_type MoK\a
_diffrn_radiation_wavelength 0.71073
_diffrn_reflns_av_R_equivalents 0.0153
_diffrn_reflns_av_sigmaI/netI 0.0221
_diffrn_reflns_limit_h_max 22
_diffrn_reflns_limit_h_min -22
_diffrn_reflns_limit_k_max 13
_diffrn_reflns_limit_k_min -13
_diffrn_reflns_limit_l_max 9
_diffrn_reflns_limit_l_min -9
_diffrn_reflns_number 4981
_diffrn_reflns_theta_full 28.00
_diffrn_reflns_theta_max 28.00
_diffrn_reflns_theta_min 2.25
_exptl_absorpt_coefficient_mu 2.914
_exptl_absorpt_correction_T_max 0.4752
_exptl_absorpt_correction_T_min 0.3886
_exptl_absorpt_correction_type multi-scan
_exptl_crystal_density_diffrn 2.146
_exptl_crystal_density_method 'not measured'
_exptl_crystal_F_000 864
_exptl_crystal_size_max 0.40
_exptl_crystal_size_mid 0.30
_exptl_crystal_size_min 0.30
_refine_diff_density_max 0.783
_refine_diff_density_min -0.421
_refine_diff_density_rms 0.067
_refine_ls_abs_structure_details 'Flack H D (1983), Acta Cryst. A39, 876-881'
_refine_ls_abs_structure_Flack 0.009(16)
_refine_ls_extinction_method none
_refine_ls_goodness_of_fit_ref 1.173
_refine_ls_hydrogen_treatment mixed
_refine_ls_matrix_type full
_refine_ls_number_parameters 117
_refine_ls_number_reflns 1671
_refine_ls_number_restraints 3
_refine_ls_restrained_S_all 1.172
_refine_ls_R_factor_all 0.0156
_refine_ls_R_factor_gt 0.0152
_refine_ls_shift/su_max 0.002
_refine_ls_shift/su_mean 0.000
_refine_ls_structure_factor_coef Fsqd
_refine_ls_weighting_details 'calc w=1/[\s^2^(Fo^2^)+(0.0170P)^2^+0.3832P] where P=(Fo^2^+2Fc^2^)/3'
_refine_ls_weighting_scheme calc
_refine_ls_wR_factor_gt 0.0387
_refine_ls_wR_factor_ref 0.0389
_reflns_number_gt 1648
_reflns_number_total 1671
_reflns_threshold_expression >2sigma(I)
_cod_data_source_file c0ce00884b.txt
_cod_data_source_block 123
_cod_original_sg_symbol_H-M Ima2
_cod_database_code 7205853

loop_
_symmetry_equiv_pos_as_xyz
'x, y, z'
'-x, -y, z'
'x+1/2, -y, z'
'-x+1/2, y, z'
'x+1/2, y+1/2, z+1/2'
'-x+1/2, -y+1/2, z+1/2'
'x+1, -y+1/2, z+1/2'
'-x+1, y+1/2, z+1/2'

loop_
_atom_site_label
_atom_site_type_symbol
_atom_site_fract_x
_atom_site_fract_y
_atom_site_fract_z
_atom_site_U_iso_or_equiv
_atom_site_adp_type
_atom_site_occupancy
_atom_site_symmetry_multiplicity
_atom_site_calc_flag
_atom_site_refinement_flags
_atom_site_disorder_assembly
_atom_site_disorder_group
Ba1 Ba 0.2500 1.132494(14) 0.41688(4) 0.02124(6) Uani 1 2 d S . .
C1 C 0.48817(13) 0.9319(2) 0.2534(3) 0.0201(5) Uani 1 1 d . . .
H1 H 0.5000 1.0000 0.2863 0.024 Uiso 1 2 d SR . .
C2 C 0.53211(15) 0.8357(2) 0.1800(3) 0.0215(5) Uani 1 1 d . . .
C3 C 0.50621(15) 0.7138(2) 0.1906(4) 0.0253(6) Uani 1 1 d . . .
H3 H 0.5360 0.6480 0.1469 0.030 Uiso 1 1 calc R . .
C4 C 0.43549(16) 0.6897(2) 0.2670(4) 0.0306(6) Uani 1 1 d . . .
H4 H 0.4164 0.6078 0.2695 0.037 Uiso 1 1 calc R . .
C5 C 0.39355(15) 0.7860(3) 0.3387(4) 0.0294(6) Uani 1 1 d . . .
H5 H 0.3459 0.7693 0.3894 0.035 Uiso 1 1 calc R . .
C6 C 0.60898(15) 0.8642(2) 0.0936(4) 0.0228(5) Uani 1 1 d . . .
N1 N 0.42073(12) 0.9054(2) 0.3367(3) 0.0233(4) Uani 1 1 d . . .
O1 O 0.61608(11) 0.96011(18) 0.0005(3) 0.0318(4) Uani 1 1 d . . .
O2 O 0.66075(10) 0.78386(17) 0.1248(3) 0.0313(4) Uani 1 1 d . . .
O3 O 0.38191(8) 0.99550(14) 0.4200(4) 0.0313(3) Uani 1 1 d . . .
O1W O 0.2500 0.9204(4) 0.1588(5) 0.0469(8) Uani 1 2 d SD . .
O2W O 0.2500 1.0715(4) 0.7777(5) 0.0534(9) Uani 1 2 d SD . .
H1W H 0.2898(17) 0.937(4) 0.098(6) 0.076(15) Uiso 1 1 d D . .
H3W H 0.2924(14) 1.059(4) 0.830(6) 0.081(16) Uiso 1 1 d D . .

loop_
_atom_site_aniso_label
_atom_site_aniso_U_11
_atom_site_aniso_U_22
_atom_site_aniso_U_33
_atom_site_aniso_U_23
_atom_site_aniso_U_13
_atom_site_aniso_U_12
Ba1 0.01577(8) 0.02662(9) 0.02133(9) -0.00420(14) 0.000 0.000
C1 0.0200(11) 0.0189(12) 0.0215(11) 0.0000(9) -0.0033(9) -0.0002(8)
C2 0.0225(12) 0.0215(11) 0.0204(12) 0.0009(10) -0.0025(10) 0.0056(9)
C3 0.0301(14) 0.0186(12) 0.0272(13) -0.0012(10) -0.0045(11) 0.0048(8)
C4 0.0375(14) 0.0232(13) 0.0311(14) 0.0034(11) -0.0025(12) -0.0041(10)
C5 0.0252(13) 0.0337(14) 0.0293(13) 0.0068(11) 0.0016(11) -0.0054(10)
C6 0.0191(12) 0.0276(13) 0.0218(12) -0.0056(9) -0.0008(10) 0.0032(8)
N1 0.0198(10) 0.0267(10) 0.0234(10) 0.0031(9) -0.0013(8) 0.0028(8)
O1 0.0262(9) 0.0356(11) 0.0336(10) 0.0060(8) 0.0045(8) 0.0043(8)
O2 0.0227(9) 0.0345(12) 0.0366(12) -0.0051(8) -0.0024(8) 0.0103(6)
O3 0.0240(7) 0.0340(8) 0.0358(9) -0.0031(16) 0.0083(15) 0.0093(6)
O1W 0.0367(18) 0.060(2) 0.044(2) 0.0076(17) 0.000 0.000
O2W 0.0296(17) 0.095(3) 0.0358(18) 0.0254(19) 0.000 0.000

loop_
_atom_type_symbol
_atom_type_description
_atom_type_scat_dispersion_real
_atom_type_scat_dispersion_imag
_atom_type_scat_source
C C 0.0033 0.0016 'International Tables Vol C Tables 4.2.6.8 and 6.1.1.4'
H H 0.0000 0.0000 'International Tables Vol C Tables 4.2.6.8 and 6.1.1.4'
N N 0.0061 0.0033 'International Tables Vol C Tables 4.2.6.8 and 6.1.1.4'
O O 0.0106 0.0060 'International Tables Vol C Tables 4.2.6.8 and 6.1.1.4'
Ba Ba -0.3244 2.2819 'International Tables Vol C Tables 4.2.6.8 and 6.1.1.4'

loop_
_geom_angle_atom_site_label_1
_geom_angle_atom_site_label_2
_geom_angle_atom_site_label_3
_geom_angle
_geom_angle_site_symmetry_1
_geom_angle_site_symmetry_3
_geom_angle_publ_flag
O3 Ba1 O3 115.37(7) 4 . ?
O3 Ba1 O2 142.40(8) 4 8 ?
O3 Ba1 O2 80.09(6) . 8 ?
O3 Ba1 O2 80.09(6) 4 5_455 ?
O3 Ba1 O2 142.40(8) . 5_455 ?
O2 Ba1 O2 69.58(8) 8 5_455 ?
O3 Ba1 O2W 82.38(8) 4 . ?
O3 Ba1 O2W 82.38(8) . . ?
O2 Ba1 O2W 65.22(8) 8 . ?
O2 Ba1 O2W 65.22(8) 5_455 . ?
O3 Ba1 O2 73.12(7) 4 3_475 ?
O3 Ba1 O2 129.72(8) . 3_475 ?
O2 Ba1 O2 124.86(3) 8 3_475 ?
O2 Ba1 O2 86.80(4) 5_455 3_475 ?
O2W Ba1 O2 145.68(4) . 3_475 ?
O3 Ba1 O2 129.72(8) 4 2_675 ?
O3 Ba1 O2 73.12(7) . 2_675 ?
O2 Ba1 O2 86.80(4) 8 2_675 ?
O2 Ba1 O2 124.86(3) 5_455 2_675 ?
O2W Ba1 O2 145.68(4) . 2_675 ?
O2 Ba1 O2 66.71(7) 3_475 2_675 ?
O3 Ba1 O1W 66.44(6) 4 . ?
O3 Ba1 O1W 66.44(6) . . ?
O2 Ba1 O1W 145.06(4) 8 . ?
O2 Ba1 O1W 145.06(4) 5_455 . ?
O2W Ba1 O1W 117.23(12) . . ?
O2 Ba1 O1W 74.53(7) 3_475 . ?
O2 Ba1 O1W 74.53(7) 2_675 . ?
O3 Ba1 O2W 120.66(4) 4 6_574 ?
O3 Ba1 O2W 120.66(4) . 6_574 ?
O2 Ba1 O2W 67.73(6) 8 6_574 ?
O2 Ba1 O2W 67.73(6) 5_455 6_574 ?
O2W Ba1 O2W 121.83(11) . 6_574 ?
O2 Ba1 O2W 57.19(6) 3_475 6_574 ?
O2 Ba1 O2W 57.19(6) 2_675 6_574 ?
O1W Ba1 O2W 120.94(9) . 6_574 ?
O3 Ba1 Ba1 106.80(6) 4 6_575 ?
O3 Ba1 Ba1 106.80(6) . 6_575 ?
O2 Ba1 Ba1 36.62(4) 8 6_575 ?
O2 Ba1 Ba1 36.62(4) 5_455 6_575 ?
O2W Ba1 Ba1 47.09(9) . 6_575 ?
O2 Ba1 Ba1 118.08(4) 3_475 6_575 ?
O2 Ba1 Ba1 118.08(4) 2_675 6_575 ?
O1W Ba1 Ba1 164.32(7) . 6_575 ?
O2W Ba1 Ba1 74.74(6) 6_574 6_575 ?
O3 Ba1 Ba1 107.64(6) 4 6_574 ?
O3 Ba1 Ba1 107.64(6) . 6_574 ?
O2 Ba1 Ba1 98.62(4) 8 6_574 ?
O2 Ba1 Ba1 98.62(4) 5_455 6_574 ?
O2W Ba1 Ba1 159.82(10) . 6_574 ?
O2 Ba1 Ba1 35.08(4) 3_475 6_574 ?
O2 Ba1 Ba1 35.08(4) 2_675 6_574 ?
O1W Ba1 Ba1 82.95(7) . 6_574 ?
O2W Ba1 Ba1 37.99(6) 6_574 6_574 ?
Ba1 Ba1 Ba1 112.733(8) 6_575 6_574 ?
N1 C1 C2 120.4(2) . . ?
N1 C1 C1 115.8(2) . 2_675 ?
C2 C1 C1 123.7(3) . 2_675 ?
N1 C1 H1 105.7 . . ?
C2 C1 H1 130.6 . . ?
C1 C1 H1 18.2 2_675 . ?
C3 C2 C1 119.2(2) . . ?
C3 C2 C6 120.2(2) . . ?
C1 C2 C6 120.6(2) . . ?
C2 C3 C4 119.5(2) . . ?
C2 C3 H3 120.3 . . ?
C4 C3 H3 120.3 . . ?
C5 C4 C3 120.1(2) . . ?
C5 C4 H4 120.0 . . ?
C3 C4 H4 120.0 . . ?
N1 C5 C4 120.6(2) . . ?
N1 C5 H5 119.7 . . ?
C4 C5 H5 119.7 . . ?
O1 C6 O2 125.9(3) . . ?
O1 C6 C2 119.5(2) . . ?
O2 C6 C2 114.6(2) . . ?
O3 N1 C5 119.4(2) . . ?
O3 N1 C1 120.5(2) . . ?
C5 N1 C1 120.1(2) . . ?
C6 O2 Ba1 134.36(18) . 5_544 ?
C6 O2 Ba1 108.93(16) . 2_675 ?
Ba1 O2 Ba1 108.30(6) 5_544 2_675 ?
N1 O3 Ba1 144.26(19) . . ?
Ba1 O1W H1W 101(3) . . ?
Ba1 O2W Ba1 94.92(11) . 6_575 ?
Ba1 O2W H3W 119(3) . . ?
Ba1 O2W H3W 90(3) 6_575 . ?

loop_
_geom_bond_atom_site_label_1
_geom_bond_atom_site_label_2
_geom_bond_distance
_geom_bond_site_symmetry_2
_geom_bond_publ_flag
Ba1 O3 2.7192(14) 4 ?
Ba1 O3 2.7192(14) . ?
Ba1 O2 2.7252(19) 8 ?
Ba1 O2 2.7252(19) 5_455 ?
Ba1 O2W 2.781(4) . ?
Ba1 O2 2.828(2) 3_475 ?
Ba1 O2 2.828(2) 2_675 ?
Ba1 O1W 2.968(4) . ?
Ba1 O2W 3.309(5) 6_574 ?
C1 N1 1.360(3) . ?
C1 C2 1.389(3) . ?
C1 C1 1.503(4) 2_675 ?
C1 H1 0.7911 . ?
C2 C3 1.371(4) . ?
C2 C6 1.518(4) . ?
C3 C4 1.382(4) . ?
C3 H3 0.9300 . ?
C4 C5 1.367(4) . ?
C4 H4 0.9300 . ?
C5 N1 1.352(4) . ?
C5 H5 0.9300 . ?
C6 O1 1.240(3) . ?
C6 O2 1.263(3) . ?
N1 O3 1.327(3) . ?
O2 Ba1 2.7252(18) 5_544 ?
O2 Ba1 2.828(2) 2_675 ?
O1W H1W 0.847(10) . ?
O2W Ba1 3.309(5) 6_575 ?
O2W H3W 0.847(10) . ?
